data_7215379
loop_
_publ_author_name
'Liu, Ying-Ying'
'Jiang, Ying-Yin'
'Yang, Jin'
'Liu, Yun-Yu'
'Ma, Jian-Fang'

_publ_section_title
;
 Syntheses, structures and photoluminescence of zinc(ii) and silver(I)
 coordination polymers based on
 1,1&#x2032;-(1,4-butanediyl)bis(2-methylbenzimidazole) and different
 carboxylate ligands
;
_journal_issue 20
_journal_name_full CrystEngComm
_journal_page_first 6118
_journal_paper_doi 10.1039/c0ce00990c
_journal_volume 13
_journal_year 2011
_chemical_formula_sum 'C18 H17 N2 O5 Zn'
_chemical_formula_weight 406.71
_chemical_name_systematic
;
?
;
_space_group_IT_number 2
_symmetry_cell_setting triclinic
_symmetry_space_group_name_Hall '-P 1'
_symmetry_space_group_name_H-M 'P -1'
_atom_sites_solution_hydrogens geom
_atom_sites_solution_primary direct
_atom_sites_solution_secondary difmap
_audit_creation_method SHELXL-97
_cell_angle_alpha 69.257(6)
_cell_angle_beta 70.439(6)
_cell_angle_gamma 65.820(6)
_cell_formula_units_Z 2
_cell_length_a 8.7123(5)
_cell_length_b 9.9185(5)
_cell_length_c 11.6794(9)
_cell_measurement_reflns_used 3816
_cell_measurement_temperature 293(2)
_cell_measurement_theta_max 29.2
_cell_measurement_theta_min 4.1
_cell_volume 839.46(10)
_computing_cell_refinement CrysAlis
_computing_data_collection 'CrysAlis (Oxford Diffraction, 2006)'
_computing_data_reduction CrysAlis
_computing_structure_refinement 'SHELXL-97 (Sheldrick, 1997)'
_computing_structure_solution 'SHELXS-97 (Sheldrick, 1997)'
_diffrn_ambient_temperature 293(2)
_diffrn_detector_area_resol_mean 10.0
_diffrn_measured_fraction_theta_full 0.988
_diffrn_measured_fraction_theta_max 0.839
_diffrn_measurement_device_type 'Oxford Diffraction Gemini R Ultra'
_diffrn_measurement_method '\w scan'
_diffrn_radiation_monochromator graphite
_diffrn_radiation_source 'fine-focus sealed tube'
_diffrn_radiation_type MoK\a
_diffrn_radiation_wavelength 0.71073
_diffrn_reflns_av_R_equivalents 0.0310
_diffrn_reflns_av_sigmaI/netI 0.0869
_diffrn_reflns_limit_h_max 11
_diffrn_reflns_limit_h_min -11
_diffrn_reflns_limit_k_max 12
_diffrn_reflns_limit_k_min -13
_diffrn_reflns_limit_l_max 11
_diffrn_reflns_limit_l_min -16
_diffrn_reflns_number 6019
_diffrn_reflns_theta_full 26.00
_diffrn_reflns_theta_max 29.21
_diffrn_reflns_theta_min 4.13
_exptl_absorpt_coefficient_mu 1.496
_exptl_absorpt_correction_T_max 0.70
_exptl_absorpt_correction_T_min 0.59
_exptl_absorpt_correction_type multi-scan
_exptl_absorpt_process_details
;
CrysAlis (Oxford Diffraction, 2006)
;
_exptl_crystal_colour colorless
_exptl_crystal_density_diffrn 1.609
_exptl_crystal_density_method 'not measured'
_exptl_crystal_description block
_exptl_crystal_F_000 418
_exptl_crystal_size_max 0.36
_exptl_crystal_size_mid 0.30
_exptl_crystal_size_min 0.24
_refine_diff_density_max 0.820
_refine_diff_density_min -0.665
_refine_diff_density_rms 0.149
_refine_ls_extinction_coef 0.088(9)
_refine_ls_extinction_expression Fc^*^=kFc[1+0.001xFc^2^\l^3^/sin(2\q)]^-1/4^
_refine_ls_extinction_method SHELXL
_refine_ls_goodness_of_fit_ref 0.980
_refine_ls_hydrogen_treatment mixed
_refine_ls_matrix_type full
_refine_ls_number_parameters 243
_refine_ls_number_reflns 3802
_refine_ls_number_restraints 3
_refine_ls_restrained_S_all 0.980
_refine_ls_R_factor_all 0.0807
_refine_ls_R_factor_gt 0.0574
_refine_ls_shift/su_max 0.000
_refine_ls_shift/su_mean 0.000
_refine_ls_structure_factor_coef Fsqd
_refine_ls_weighting_details 'calc w=1/[\s^2^(Fo^2^)+(0.1049P)^2^+0.0000P] where P=(Fo^2^+2Fc^2^)/3'
_refine_ls_weighting_scheme calc
_refine_ls_wR_factor_gt 0.1553
_refine_ls_wR_factor_ref 0.1655
_reflns_number_gt 2759
_reflns_number_total 3802
_reflns_threshold_expression >2sigma(I)
_cod_data_source_file c0ce00990c.txt
_cod_data_source_block 7
_cod_depositor_comments
;
The following automatic conversions were performed:

'_symmetry_cell_setting' value 'Triclinic' changed to 'triclinic'
according to
/usr/data/users/saulius/automatic-downloads/retrospective/RSC/lib/dictionaries/cif_core.dic
dictionary named 'cif_core.dic' version 2.4.2 from 2011-04-26.

Automatic conversion script
Id: cif_fix_values 2281 2013-09-26 08:29:07Z andrius 
;
_cod_original_cell_volume 839.46(9)
_cod_original_sg_symbol_Hall '-P 1 '
_cod_original_sg_symbol_H-M 'P -1 '
_cod_database_code 7215379

loop_
_symmetry_equiv_pos_as_xyz
'x, y, z'
'-x, -y, -z'

loop_
_atom_site_label
_atom_site_type_symbol
_atom_site_fract_x
_atom_site_fract_y
_atom_site_fract_z
_atom_site_U_iso_or_equiv
_atom_site_adp_type
_atom_site_occupancy
_atom_site_symmetry_multiplicity
_atom_site_calc_flag
_atom_site_refinement_flags
Zn1 Zn 0.64925(6) 0.09038(5) 0.55118(5) 0.0228(2) Uani 1 1 d .
C1 C 0.8077(11) -0.6729(8) 0.3873(8) 0.0638(19) Uani 1 1 d .
C2 C 0.8739(9) -0.5477(7) 0.3651(6) 0.0538(15) Uani 1 1 d .
C3 C 1.0314(11) -0.5487(9) 0.2849(7) 0.0694(19) Uani 1 1 d .
H3 H 1.0908 -0.6253 0.2424 0.083 Uiso 1 1 calc R
C4 C 1.1035(11) -0.4412(8) 0.2654(8) 0.071(2) Uani 1 1 d .
H4 H 1.2124 -0.4468 0.2136 0.085 Uiso 1 1 calc R
C5 C 1.0108(10) -0.3233(8) 0.3247(7) 0.0649(18) Uani 1 1 d .
H5 H 1.0571 -0.2480 0.3108 0.078 Uiso 1 1 calc R
C6 C 0.8488(8) -0.3162(7) 0.4050(6) 0.0499(14) Uani 1 1 d .
C7 C 0.7862(9) -0.4314(7) 0.4240(6) 0.0511(14) Uani 1 1 d .
H7 H 0.6802 -0.4300 0.4791 0.061 Uiso 1 1 calc R
C8 C 0.7495(9) -0.1912(7) 0.4690(6) 0.0510(15) Uani 1 1 d .
C9 C 0.4768(10) 0.3337(8) 0.7645(8) 0.0676(19) Uani 1 1 d .
H9 H 0.5519 0.3546 0.6875 0.081 Uiso 1 1 calc R
C10 C 0.4344(8) 0.2029(7) 0.8074(7) 0.0557(16) Uani 1 1 d .
C11 C 0.2461(13) 0.2714(12) 0.9974(9) 0.089(3) Uani 1 1 d .
H11 H 0.1688 0.2521 1.0735 0.107 Uiso 1 1 calc R
C12 C 0.4116(9) -0.0199(8) 0.8306(7) 0.0586(17) Uani 1 1 d .
C13 C 0.3239(9) 0.1689(8) 0.9222(7) 0.0603(17) Uani 1 1 d .
C14 C 0.2140(10) -0.0498(10) 1.0471(7) 0.074(2) Uani 1 1 d .
H14A H 0.2311 -0.0410 1.1217 0.088 Uiso 1 1 calc R
H14B H 0.2563 -0.1573 1.0490 0.088 Uiso 1 1 calc R
C15 C 0.4343(11) -0.1625(9) 0.8107(8) 0.073(2) Uani 1 1 d .
H15A H 0.5275 -0.1823 0.7395 0.109 Uiso 1 1 calc R
H15B H 0.3300 -0.1570 0.7953 0.109 Uiso 1 1 calc R
H15C H 0.4604 -0.2434 0.8839 0.109 Uiso 1 1 calc R
C16 C 0.2891(15) 0.4039(10) 0.9537(10) 0.090(3) Uani 1 1 d .
H16 H 0.2402 0.4749 1.0016 0.108 Uiso 1 1 calc R
C17 C 0.4030(12) 0.4320(10) 0.8405(10) 0.082(2) Uani 1 1 d .
H17 H 0.4307 0.5209 0.8149 0.099 Uiso 1 1 calc R
C18 C 0.0234(11) 0.0150(11) 1.0482(8) 0.081(2) Uani 1 1 d .
H18A H -0.0389 -0.0272 1.1302 0.098 Uiso 1 1 calc R
H18B H -0.0145 0.1247 1.0366 0.098 Uiso 1 1 calc R
N1 N 0.4876(7) 0.0806(7) 0.7514(5) 0.0604(14) Uani 1 1 d .
N2 N 0.3124(8) 0.0301(7) 0.9356(6) 0.0658(15) Uani 1 1 d .
O1 O 0.8759(8) -0.7633(6) 0.3180(7) 0.0891(18) Uani 1 1 d .
O2 O 0.6786(8) -0.6819(6) 0.4813(6) 0.0870(18) Uani 1 1 d .
O3 O 0.5936(6) -0.1729(5) 0.5272(5) 0.0643(12) Uani 1 1 d .
O4 O 0.8215(6) -0.1012(5) 0.4639(5) 0.0724(14) Uani 1 1 d .
O1W O 0.8793(7) 0.0293(6) 0.6454(6) 0.0691(13) Uani 1 1 d D
H1A H 0.946(8) -0.060(5) 0.635(10) 0.104 Uiso 1 1 d D
H1B H 0.939(8) 0.087(7) 0.632(9) 0.104 Uiso 1 1 d D

loop_
_atom_site_aniso_label
_atom_site_aniso_U_11
_atom_site_aniso_U_22
_atom_site_aniso_U_33
_atom_site_aniso_U_23
_atom_site_aniso_U_13
_atom_site_aniso_U_12
Zn1 0.0190(3) 0.0207(3) 0.0307(3) -0.0132(2) 0.00153(19) -0.00851(19)
C1 0.072(5) 0.048(4) 0.080(5) -0.017(4) -0.026(4) -0.021(3)
C2 0.057(4) 0.048(3) 0.057(4) -0.013(3) -0.015(3) -0.017(3)
C3 0.076(5) 0.070(4) 0.069(5) -0.029(4) -0.002(4) -0.031(4)
C4 0.069(5) 0.074(5) 0.078(5) -0.037(4) 0.010(4) -0.037(4)
C5 0.070(5) 0.059(4) 0.070(5) -0.019(3) -0.005(4) -0.032(4)
C6 0.051(4) 0.051(3) 0.055(4) -0.014(3) -0.014(3) -0.020(3)
C7 0.056(4) 0.047(3) 0.055(4) -0.014(3) -0.014(3) -0.018(3)
C8 0.056(4) 0.042(3) 0.060(4) -0.010(3) -0.019(3) -0.019(3)
C9 0.068(5) 0.062(4) 0.083(5) -0.026(4) -0.023(4) -0.020(4)
C10 0.049(4) 0.062(4) 0.058(4) -0.021(3) -0.015(3) -0.013(3)
C11 0.090(6) 0.121(8) 0.072(5) -0.054(5) -0.012(5) -0.028(6)
C12 0.049(4) 0.070(4) 0.054(4) -0.012(3) -0.008(3) -0.023(3)
C13 0.055(4) 0.072(4) 0.059(4) -0.024(3) -0.013(3) -0.020(3)
C14 0.062(5) 0.105(6) 0.053(4) -0.009(4) -0.008(4) -0.040(4)
C15 0.070(5) 0.064(4) 0.082(5) -0.017(4) -0.011(4) -0.026(4)
C16 0.111(8) 0.079(6) 0.091(7) -0.043(5) -0.025(6) -0.020(5)
C17 0.087(6) 0.073(5) 0.097(7) -0.031(5) -0.029(6) -0.021(4)
C18 0.073(5) 0.106(6) 0.061(5) -0.011(4) -0.013(4) -0.036(5)
N1 0.055(3) 0.072(4) 0.059(3) -0.018(3) -0.010(3) -0.026(3)
N2 0.063(4) 0.079(4) 0.056(4) -0.019(3) -0.009(3) -0.026(3)
O1 0.099(4) 0.062(3) 0.126(5) -0.043(3) -0.040(4) -0.018(3)
O2 0.086(4) 0.066(3) 0.109(5) -0.012(3) -0.012(4) -0.041(3)
O3 0.048(3) 0.070(3) 0.071(3) -0.025(2) -0.008(2) -0.015(2)
O4 0.068(3) 0.059(3) 0.099(4) -0.038(3) -0.012(3) -0.019(2)
O1W 0.062(3) 0.069(3) 0.083(4) -0.027(3) -0.020(3) -0.019(2)

loop_
_atom_type_symbol
_atom_type_description
_atom_type_scat_dispersion_real
_atom_type_scat_dispersion_imag
_atom_type_scat_source
C C 0.0033 0.0016 'International Tables Vol C Tables 4.2.6.8 and 6.1.1.4'
H H 0.0000 0.0000 'International Tables Vol C Tables 4.2.6.8 and 6.1.1.4'
N N 0.0061 0.0033 'International Tables Vol C Tables 4.2.6.8 and 6.1.1.4'
O O 0.0106 0.0060 'International Tables Vol C Tables 4.2.6.8 and 6.1.1.4'
Zn Zn 0.2839 1.4301 'International Tables Vol C Tables 4.2.6.8 and 6.1.1.4'

loop_
_geom_angle_atom_site_label_1
_geom_angle_atom_site_label_2
_geom_angle_atom_site_label_3
_geom_angle
_geom_angle_site_symmetry_1
_geom_angle_site_symmetry_3
O2 Zn1 O4 122.8(2) 1_565 .
O2 Zn1 N1 105.2(2) 1_565 .
O4 Zn1 N1 128.7(2) . .
O2 Zn1 O3 93.2(2) 1_565 2_656
O4 Zn1 O3 102.01(18) . 2_656
N1 Zn1 O3 91.55(19) . 2_656
O2 Zn1 O1W 83.0(2) 1_565 .
O4 Zn1 O1W 85.08(19) . .
N1 Zn1 O1W 83.7(2) . .
O3 Zn1 O1W 172.91(18) 2_656 .
O1 C1 O2 123.2(7) . .
O1 C1 C2 120.9(8) . .
O2 C1 C2 115.9(7) . .
C7 C2 C3 117.9(6) . .
C7 C2 C1 122.5(7) . .
C3 C2 C1 119.5(7) . .
C4 C3 C2 122.4(8) . .
C4 C3 H3 118.8 . .
C2 C3 H3 118.8 . .
C3 C4 C5 118.5(7) . .
C3 C4 H4 120.7 . .
C5 C4 H4 120.7 . .
C4 C5 C6 121.0(6) . .
C4 C5 H5 119.5 . .
C6 C5 H5 119.5 . .
C7 C6 C5 117.6(6) . .
C7 C6 C8 121.2(6) . .
C5 C6 C8 121.2(6) . .
C2 C7 C6 122.6(7) . .
C2 C7 H7 118.7 . .
C6 C7 H7 118.7 . .
O4 C8 O3 120.0(6) . .
O4 C8 C6 119.1(6) . .
O3 C8 C6 120.9(5) . .
C17 C9 C10 116.6(8) . .
C17 C9 H9 121.7 . .
C10 C9 H9 121.7 . .
C9 C10 C13 122.7(7) . .
C9 C10 N1 130.2(7) . .
C13 C10 N1 107.1(6) . .
C16 C11 C13 117.0(9) . .
C16 C11 H11 121.5 . .
C13 C11 H11 121.5 . .
N1 C12 N2 110.0(6) . .
N1 C12 C15 125.0(7) . .
N2 C12 C15 124.9(7) . .
N2 C13 C10 107.1(7) . .
N2 C13 C11 132.6(8) . .
C10 C13 C11 120.3(8) . .
N2 C14 C18 111.5(6) . .
N2 C14 H14A 109.3 . .
C18 C14 H14A 109.3 . .
N2 C14 H14B 109.3 . .
C18 C14 H14B 109.3 . .
H14A C14 H14B 108.0 . .
C12 C15 H15A 109.5 . .
C12 C15 H15B 109.5 . .
H15A C15 H15B 109.5 . .
C12 C15 H15C 109.5 . .
H15A C15 H15C 109.5 . .
H15B C15 H15C 109.5 . .
C17 C16 C11 121.1(9) . .
C17 C16 H16 119.4 . .
C11 C16 H16 119.4 . .
C9 C17 C16 122.3(9) . .
C9 C17 H17 118.8 . .
C16 C17 H17 118.8 . .
C18 C18 C14 114.8(10) 2_557 .
C18 C18 H18A 108.6 2_557 .
C14 C18 H18A 108.6 . .
C18 C18 H18B 108.6 2_557 .
C14 C18 H18B 108.6 . .
H18A C18 H18B 107.6 . .
C12 N1 C10 107.2(6) . .
C12 N1 Zn1 130.9(5) . .
C10 N1 Zn1 121.5(4) . .
C12 N2 C13 108.5(6) . .
C12 N2 C14 127.2(7) . .
C13 N2 C14 124.3(7) . .
C1 O2 Zn1 113.4(5) . 1_545
C8 O3 Zn1 129.5(4) . 2_656
C8 O4 Zn1 114.5(5) . .
Zn1 O1W H1A 104(6) . .
Zn1 O1W H1B 126(6) . .
H1A O1W H1B 111(7) . .

loop_
_geom_bond_atom_site_label_1
_geom_bond_atom_site_label_2
_geom_bond_distance
_geom_bond_site_symmetry_2
Zn1 O2 2.205(5) 1_565
Zn1 O4 2.216(5) .
Zn1 N1 2.281(6) .
Zn1 O3 2.309(5) 2_656
Zn1 O1W 2.368(5) .
C1 O1 1.252(10) .
C1 O2 1.290(10) .
C1 C2 1.483(9) .
C2 C7 1.370(9) .
C2 C3 1.376(10) .
C3 C4 1.366(10) .
C3 H3 0.9300 .
C4 C5 1.386(11) .
C4 H4 0.9300 .
C5 C6 1.399(10) .
C5 H5 0.9300 .
C6 C7 1.378(8) .
C6 C8 1.480(9) .
C7 H7 0.9300 .
C8 O4 1.261(7) .
C8 O3 1.268(8) .
C9 C17 1.368(12) .
C9 C10 1.370(10) .
C9 H9 0.9300 .
C10 C13 1.385(10) .
C10 N1 1.420(9) .
C11 C16 1.389(13) .
C11 C13 1.390(11) .
C11 H11 0.9300 .
C12 N1 1.329(9) .
C12 N2 1.366(10) .
C12 C15 1.438(11) .
C13 N2 1.371(9) .
C14 N2 1.462(10) .
C14 C18 1.512(11) .
C14 H14A 0.9700 .
C14 H14B 0.9700 .
C15 H15A 0.9600 .
C15 H15B 0.9600 .
C15 H15C 0.9600 .
C16 C17 1.377(14) .
C16 H16 0.9300 .
C17 H17 0.9300 .
C18 C18 1.472(17) 2_557
C18 H18A 0.9700 .
C18 H18B 0.9700 .
O2 Zn1 2.205(5) 1_545
O3 Zn1 2.309(5) 2_656
O1W H1A 0.862(10) .
O1W H1B 0.863(10) .

loop_
_geom_torsion_atom_site_label_1
_geom_torsion_atom_site_label_2
_geom_torsion_atom_site_label_3
_geom_torsion_atom_site_label_4
_geom_torsion
_geom_torsion_site_symmetry_1
_geom_torsion_site_symmetry_4
O1 C1 C2 C7 168.4(6) . .
O2 C1 C2 C7 -11.9(10) . .
O1 C1 C2 C3 -13.2(10) . .
O2 C1 C2 C3 166.5(7) . .
C7 C2 C3 C4 1.9(11) . .
C1 C2 C3 C4 -176.6(7) . .
C2 C3 C4 C5 -2.9(12) . .
C3 C4 C5 C6 1.5(12) . .
C4 C5 C6 C7 0.8(10) . .
C4 C5 C6 C8 179.7(7) . .
C3 C2 C7 C6 0.6(10) . .
C1 C2 C7 C6 179.0(6) . .
C5 C6 C7 C2 -1.9(9) . .
C8 C6 C7 C2 179.2(6) . .
C7 C6 C8 O4 169.6(6) . .
C5 C6 C8 O4 -9.2(9) . .
C7 C6 C8 O3 -11.2(9) . .
C5 C6 C8 O3 169.9(6) . .
C17 C9 C10 C13 -0.5(10) . .
C17 C9 C10 N1 179.6(7) . .
C9 C10 C13 N2 -179.2(6) . .
N1 C10 C13 N2 0.7(7) . .
C9 C10 C13 C11 2.2(10) . .
N1 C10 C13 C11 -177.9(6) . .
C16 C11 C13 N2 179.8(8) . .
C16 C11 C13 C10 -2.1(11) . .
C13 C11 C16 C17 0.4(13) . .
C10 C9 C17 C16 -1.2(12) . .
C11 C16 C17 C9 1.3(14) . .
N2 C14 C18 C18 69.1(12) . 2_557
N2 C12 N1 C10 -0.3(7) . .
C15 C12 N1 C10 -178.6(6) . .
N2 C12 N1 Zn1 -173.3(4) . .
C15 C12 N1 Zn1 8.4(10) . .
C9 C10 N1 C12 179.6(7) . .
C13 C10 N1 C12 -0.2(7) . .
C9 C10 N1 Zn1 -6.6(9) . .
C13 C10 N1 Zn1 173.5(4) . .
O2 Zn1 N1 C12 169.5(6) 1_565 .
O4 Zn1 N1 C12 -31.0(7) . .
O3 Zn1 N1 C12 75.7(6) 2_656 .
O1W Zn1 N1 C12 -109.6(6) . .
O2 Zn1 N1 C10 -2.7(5) 1_565 .
O4 Zn1 N1 C10 156.8(4) . .
O3 Zn1 N1 C10 -96.4(5) 2_656 .
O1W Zn1 N1 C10 78.3(5) . .
N1 C12 N2 C13 0.7(7) . .
C15 C12 N2 C13 179.0(7) . .
N1 C12 N2 C14 -177.2(6) . .
C15 C12 N2 C14 1.1(11) . .
C10 C13 N2 C12 -0.9(7) . .
C11 C13 N2 C12 177.5(8) . .
C10 C13 N2 C14 177.1(6) . .
C11 C13 N2 C14 -4.5(12) . .
C18 C14 N2 C12 -102.9(9) . .
C18 C14 N2 C13 79.4(9) . .
O1 C1 O2 Zn1 21.0(9) . 1_545
C2 C1 O2 Zn1 -158.6(4) . 1_545
O4 C8 O3 Zn1 109.0(6) . 2_656
C6 C8 O3 Zn1 -70.2(7) . 2_656
O3 C8 O4 Zn1 -3.9(8) . .
C6 C8 O4 Zn1 175.3(4) . .
O2 Zn1 O4 C8 -147.5(4) 1_565 .
N1 Zn1 O4 C8 56.2(5) . .
O3 Zn1 O4 C8 -45.6(5) 2_656 .
O1W Zn1 O4 C8 134.2(5) . .
